data_1528495
loop_
_publ_author_name
'Foo, M.L.'
'Klimczuk, T.'
'Huang, Q.'
'Lee, W.-L.'
'Lynn, J.W.'
'Cava, R.J.'
'Hagemann, I.S.'
'Ong, N.P.'

_publ_section_title
;
 Synthesis, structure and physical properties of Ru ferrites: Ba M Ru5 O11
 (M = Li and Cu) and Ba M'2 Ru4 O11 (M' = Mn, Fe and Co)
;
_journal_name_full 'Journal of Solid State Chemistry'
_journal_page_first 563
_journal_page_last 572
_journal_volume 179
_journal_year 2006
_chemical_formula_sum 'Li0.8 O3 Ru'
_chemical_name_systematic 'Li0.80 O3 Ru'
_space_group_IT_number 15
_symmetry_space_group_name_Hall '-C 2yc'
_symmetry_space_group_name_H-M 'C 1 2/c 1'
_cell_angle_alpha 90
_cell_angle_beta 100.023
_cell_angle_gamma 90
_cell_formula_units_Z 8
_cell_length_a 4.9274
_cell_length_b 8.786
_cell_length_c 9.886
_cell_volume 421.454
_citation_journal_id_ASTM JSSCBI
_cod_data_source_file Foo_JSSCBI_2006_935.cif
_cod_data_source_block Li0.8O3Ru1
_cod_original_cell_volume 421.4541
_cod_original_formula_sum 'Li0.8 O3 Ru1'
_cod_database_code 1528495

loop_
_symmetry_equiv_pos_as_xyz
x,y,z
-x,y,-z+1/2
-x,-y,-z
x,-y,z-1/2
x+1/2,y+1/2,z
-x+1/2,y+1/2,-z+1/2
-x+1/2,-y+1/2,-z
x+1/2,-y+1/2,z-1/2

loop_
_atom_site_label
_atom_site_type_symbol
_atom_site_fract_x
_atom_site_fract_y
_atom_site_fract_z
_atom_site_occupancy
_atom_site_U_iso_or_equiv
O3 O-2 0.17211 0.91499 0.09665 1 0.0
O2 O-2 0.05165 0.26876 0.11522 1 0.0
Li1 Li+1 0.25 0.25 0.5 0.4 0.0
O1 O-2 0.13256 0.22125 0.08826 1 0.0
Li4 Li+1 0 0.72 0.25 0.4 0.0
Li3 Li+1 0 0.41 0.25 0.4 0.0
Li2 Li+1 0 0.1 0.25 0.4 0.0
Ru1 Ru+5 0.22889 0.06352 -0.0084 1 0.0
